data_4506229
loop_
_publ_author_name
'Jali, Bigyan R.'
'Baruah, Jubaraj B.'

_publ_section_title
;
 Polymorphs and Solvates of
 2-(1,4-Dihydro-1,4-dioxonaphthalen-3-ylthio)benzoic Acid
;
_journal_issue 6
_journal_name_full 'Crystal Growth &amp; Design'
_journal_page_first 3114
_journal_paper_doi 10.1021/cg300318u
_journal_volume 12
_journal_year 2012
_chemical_formula_moiety 'C18 H12 O4 S'
_chemical_formula_sum 'C18 H12 O4 S'
_chemical_formula_weight 324.35
_chemical_name_systematic
; 
 ? 
;
_space_group_IT_number 14
_symmetry_cell_setting monoclinic
_symmetry_space_group_name_Hall '-P 2ybc'
_symmetry_space_group_name_H-M 'P 1 21/c 1'
_atom_sites_solution_hydrogens geom
_atom_sites_solution_primary direct
_atom_sites_solution_secondary difmap
_audit_creation_method SHELXL-97
_cell_angle_alpha 90.00
_cell_angle_beta 93.72(3)
_cell_angle_gamma 90.00
_cell_formula_units_Z 4
_cell_length_a 4.941(2)
_cell_length_b 10.113(5)
_cell_length_c 30.621(14)
_cell_measurement_reflns_used 1399
_cell_measurement_temperature 296(2)
_cell_measurement_theta_max 22.01
_cell_measurement_theta_min 2.01
_cell_volume 1526.9(12)
_computing_structure_refinement 'SHELXL-97 (Sheldrick, 1997)'
_computing_structure_solution 'SHELXS-97 (Sheldrick, 1990)'
_diffrn_ambient_temperature 296(2)
_diffrn_measured_fraction_theta_full 0.986
_diffrn_measured_fraction_theta_max 0.986
_diffrn_radiation_monochromator graphite
_diffrn_radiation_source 'fine-focus sealed tube'
_diffrn_radiation_type MoK\a
_diffrn_radiation_wavelength 0.71073
_diffrn_reflns_av_R_equivalents 0.1483
_diffrn_reflns_av_sigmaI/netI 0.2075
_diffrn_reflns_limit_h_max 5
_diffrn_reflns_limit_h_min -5
_diffrn_reflns_limit_k_max 15
_diffrn_reflns_limit_k_min -11
_diffrn_reflns_limit_l_max 36
_diffrn_reflns_limit_l_min -36
_diffrn_reflns_number 6844
_diffrn_reflns_theta_full 24.83
_diffrn_reflns_theta_max 24.83
_diffrn_reflns_theta_min 2.12
_exptl_absorpt_coefficient_mu 0.230
_exptl_absorpt_correction_T_max 0.946
_exptl_absorpt_correction_T_min 0.908
_exptl_absorpt_correction_type multi-scan
_exptl_absorpt_process_details multi-scan
_exptl_crystal_density_diffrn 1.411
_exptl_crystal_density_method 'not measured'
_exptl_crystal_F_000 672
_exptl_crystal_size_max 0.42
_exptl_crystal_size_mid 0.35
_exptl_crystal_size_min 0.24
_refine_diff_density_max 0.309
_refine_diff_density_min -0.403
_refine_diff_density_rms 0.085
_refine_ls_extinction_method none
_refine_ls_goodness_of_fit_ref 1.091
_refine_ls_hydrogen_treatment constr
_refine_ls_matrix_type full
_refine_ls_number_parameters 210
_refine_ls_number_reflns 2596
_refine_ls_number_restraints 0
_refine_ls_restrained_S_all 1.091
_refine_ls_R_factor_all 0.2140
_refine_ls_R_factor_gt 0.1023
_refine_ls_shift/su_max 0.000
_refine_ls_shift/su_mean 0.000
_refine_ls_structure_factor_coef Fsqd
_refine_ls_weighting_details 'calc w=1/[\s^2^(Fo^2^)+(0.0600P)^2^+0.8680P] where P=(Fo^2^+2Fc^2^)/3'
_refine_ls_weighting_scheme calc
_refine_ls_wR_factor_gt 0.1937
_refine_ls_wR_factor_ref 0.2234
_reflns_number_gt 1822
_reflns_number_total 2596
_reflns_threshold_expression >2sigma(I)
_cod_data_source_file cg300318u_si_003.cif
_cod_data_source_block bg-1
_cod_depositor_comments
;
The following automatic conversions were performed:

'_symmetry_cell_setting' value 'Monoclinic' changed to 'monoclinic'
according to /home/saulius/struct/CIF-dictionaries/cif_core.dic
dictionary named 'cif_core.dic' version 2.4.1 from 2010-06-29.

Automatic conversion script
Id: cif_fix_values 1891 2012-01-12 08:04:46Z andrius 
;
_cod_original_cell_volume 1527.0(12)
_cod_original_sg_symbol_H-M 'P 21/c'
_cod_database_code 4506229

loop_
_symmetry_equiv_pos_as_xyz
'x, y, z'
'-x, y+1/2, -z+1/2'
'-x, -y, -z'
'x, -y-1/2, z-1/2'

loop_
_atom_site_label
_atom_site_type_symbol
_atom_site_fract_x
_atom_site_fract_y
_atom_site_fract_z
_atom_site_U_iso_or_equiv
_atom_site_adp_type
_atom_site_occupancy
_atom_site_symmetry_multiplicity
_atom_site_calc_flag
_atom_site_refinement_flags
S1 S 0.0609(6) 0.2818(2) 0.42537(8) 0.0635(10) Uani 1 1 d .
C9 C 0.420(2) 0.0194(9) 0.3184(4) 0.052(3) Uani 1 1 d .
C5 C 0.536(3) 0.0159(9) 0.3655(4) 0.058(3) Uani 1 1 d .
C10 C 0.211(2) 0.1046(9) 0.3070(4) 0.049(3) Uani 1 1 d .
C8 C 0.097(2) 0.1908(9) 0.3386(4) 0.057(3) Uani 1 1 d .
C6 C 0.411(2) 0.0960(9) 0.3973(3) 0.046(3) Uani 1 1 d .
C7 C 0.218(2) 0.1859(8) 0.3866(3) 0.051(3) Uani 1 1 d .
C1 C 0.526(2) -0.0680(10) 0.2894(4) 0.068(3) Uani 1 1 d .
H1 H 0.6650 -0.1257 0.2984 0.081 Uiso 1 1 calc R
C11 C 0.503(2) 0.0693(9) 0.4452(3) 0.078(4) Uani 1 1 d .
H11A H 0.5174 0.1516 0.4608 0.117 Uiso 1 1 calc R
H11B H 0.6757 0.0259 0.4467 0.117 Uiso 1 1 calc R
H11C H 0.3720 0.0138 0.4581 0.117 Uiso 1 1 calc R
C3 C 0.212(3) 0.0190(14) 0.2349(4) 0.073(4) Uani 1 1 d .
H3 H 0.1383 0.0196 0.2062 0.088 Uiso 1 1 calc R
C4 C 0.110(2) 0.1044(11) 0.2637(4) 0.068(3) Uani 1 1 d .
H4 H -0.0279 0.1627 0.2545 0.082 Uiso 1 1 calc R
C2 C 0.417(3) -0.0671(12) 0.2455(5) 0.089(4) Uani 1 1 d .
H2 H 0.4825 -0.1236 0.2247 0.106 Uiso 1 1 calc R
C17 C -0.058(2) 0.5483(9) 0.4220(3) 0.052(3) Uani 1 1 d .
C14 C 0.324(2) 0.5992(11) 0.3592(3) 0.061(3) Uani 1 1 d .
H14 H 0.4527 0.6156 0.3391 0.074 Uiso 1 1 calc R
C16 C -0.014(2) 0.6759(9) 0.4041(3) 0.059(3) Uani 1 1 d .
H16 H -0.1128 0.7462 0.4146 0.071 Uiso 1 1 calc R
C13 C 0.296(2) 0.4749(10) 0.3753(3) 0.064(3) Uani 1 1 d .
H13 H 0.4048 0.4076 0.3654 0.076 Uiso 1 1 calc R
C12 C 0.108(2) 0.4455(8) 0.4061(3) 0.053(3) Uani 1 1 d .
C15 C 0.161(2) 0.7024(11) 0.3727(3) 0.067(3) Uani 1 1 d .
H15 H 0.1721 0.7865 0.3606 0.080 Uiso 1 1 calc R
C18 C -0.232(2) 0.5292(12) 0.4561(3) 0.055(3) Uani 1 1 d .
O3 O -0.2701(14) 0.4237(7) 0.4745(2) 0.066(2) Uani 1 1 d .
O2 O -0.1059(15) 0.2594(7) 0.3310(2) 0.075(2) Uani 1 1 d .
O4 O -0.3835(14) 0.6348(6) 0.4658(2) 0.061(2) Uani 1 1 d .
H4A H -0.5044 0.6113 0.4812 0.092 Uiso 1 1 calc R
O1 O 0.7481(16) -0.0491(7) 0.3747(2) 0.075(3) Uani 1 1 d .

loop_
_atom_site_aniso_label
_atom_site_aniso_U_11
_atom_site_aniso_U_22
_atom_site_aniso_U_33
_atom_site_aniso_U_23
_atom_site_aniso_U_13
_atom_site_aniso_U_12
S1 0.093(2) 0.0428(15) 0.0573(18) 0.0017(15) 0.0257(16) 0.0071(17)
C9 0.079(9) 0.022(6) 0.059(9) -0.011(6) 0.025(7) -0.021(6)
C5 0.087(10) 0.017(6) 0.073(10) 0.004(6) 0.029(8) -0.023(6)
C10 0.078(9) 0.019(5) 0.051(8) -0.004(6) 0.020(7) 0.004(6)
C8 0.084(10) 0.027(6) 0.062(9) 0.009(6) 0.020(7) -0.008(6)
C6 0.061(8) 0.027(6) 0.052(8) -0.003(6) 0.017(6) -0.013(5)
C7 0.090(9) 0.022(5) 0.045(7) 0.007(5) 0.025(6) 0.012(6)
C1 0.077(9) 0.054(7) 0.074(9) 0.000(8) 0.021(8) -0.008(6)
C11 0.100(10) 0.077(8) 0.055(8) 0.006(6) -0.011(7) -0.008(7)
C3 0.081(10) 0.094(10) 0.045(9) -0.009(8) 0.010(8) -0.030(8)
C4 0.087(10) 0.079(9) 0.039(8) 0.011(7) 0.006(7) -0.002(7)
C2 0.115(13) 0.070(9) 0.084(12) -0.025(9) 0.035(10) -0.020(9)
C17 0.065(8) 0.044(7) 0.046(7) 0.006(6) 0.002(6) -0.002(6)
C14 0.078(9) 0.055(7) 0.055(7) 0.012(6) 0.032(6) -0.011(7)
C16 0.076(8) 0.044(7) 0.060(7) 0.015(6) 0.013(6) 0.009(6)
C13 0.102(10) 0.045(7) 0.044(7) 0.001(6) 0.008(7) -0.001(7)
C12 0.081(9) 0.031(6) 0.047(7) 0.020(5) 0.010(6) 0.000(6)
C15 0.077(9) 0.065(8) 0.059(8) 0.014(7) 0.018(6) -0.020(7)
C18 0.075(9) 0.065(8) 0.027(7) 0.013(6) 0.013(6) 0.001(7)
O3 0.090(6) 0.055(4) 0.055(5) 0.007(4) 0.025(4) 0.001(4)
O2 0.088(6) 0.063(5) 0.073(5) -0.001(4) 0.000(4) 0.022(5)
O4 0.074(6) 0.054(4) 0.060(5) 0.006(4) 0.029(4) 0.014(4)
O1 0.093(7) 0.056(5) 0.077(6) 0.006(4) 0.017(5) 0.019(5)

loop_
_atom_type_symbol
_atom_type_description
_atom_type_scat_dispersion_real
_atom_type_scat_dispersion_imag
_atom_type_scat_source
C C 0.0033 0.0016 'International Tables Vol C Tables 4.2.6.8 and 6.1.1.4'
H H 0.0000 0.0000 'International Tables Vol C Tables 4.2.6.8 and 6.1.1.4'
O O 0.0106 0.0060 'International Tables Vol C Tables 4.2.6.8 and 6.1.1.4'
S S 0.1246 0.1234 'International Tables Vol C Tables 4.2.6.8 and 6.1.1.4'

loop_
_geom_angle_atom_site_label_1
_geom_angle_atom_site_label_2
_geom_angle_atom_site_label_3
_geom_angle
C7 S1 C12 102.5(5)
C10 C9 C1 123.3(11)
C10 C9 C5 119.1(10)
C1 C9 C5 117.6(11)
O1 C5 C6 122.1(12)
O1 C5 C9 118.9(10)
C6 C5 C9 118.8(11)
C9 C10 C4 117.4(9)
C9 C10 C8 121.8(11)
C4 C10 C8 120.8(11)
O2 C8 C10 124.1(11)
O2 C8 C7 117.2(9)
C10 C8 C7 118.3(10)
C7 C6 C5 122.9(10)
C7 C6 C11 121.0(9)
C5 C6 C11 116.0(10)
C6 C7 C8 118.6(9)
C6 C7 S1 123.2(8)
C8 C7 S1 117.6(7)
C9 C1 C2 118.1(11)
C2 C3 C4 123.8(12)
C3 C4 C10 119.8(11)
C3 C2 C1 117.6(12)
C18 C17 C12 123.0(9)
C18 C17 C16 121.7(10)
C12 C17 C16 115.0(9)
C13 C14 C15 120.8(9)
C15 C16 C17 124.7(10)
C14 C13 C12 121.8(10)
C13 C12 C17 119.7(8)
C13 C12 S1 122.0(8)
C17 C12 S1 118.2(7)
C16 C15 C14 117.7(10)
O3 C18 O4 118.9(9)
O3 C18 C17 125.4(10)
O4 C18 C17 115.4(9)

loop_
_geom_bond_atom_site_label_1
_geom_bond_atom_site_label_2
_geom_bond_distance
S1 C7 1.754(9)
S1 C12 1.778(8)
C9 C10 1.375(12)
C9 C1 1.379(12)
C9 C5 1.517(13)
C5 O1 1.255(11)
C5 C6 1.436(12)
C10 C4 1.384(12)
C10 C8 1.443(12)
C8 O2 1.231(10)
C8 C7 1.550(12)
C6 C7 1.343(11)
C6 C11 1.530(11)
C1 C2 1.415(13)
C3 C2 1.357(14)
C3 C4 1.357(13)
C17 C18 1.408(12)
C17 C12 1.430(12)
C17 C16 1.424(11)
C14 C13 1.359(12)
C14 C15 1.396(12)
C16 C15 1.363(11)
C13 C12 1.398(12)
C18 O3 1.226(10)
C18 O4 1.348(11)

loop_
_cod_related_entry_id
_cod_related_entry_database
_cod_related_entry_code
1 ChemSpider 30652446
